data_4064880
loop_
_publ_author_name
'Brunner, Henri'
'Ike, Hayato'
'Muschiol, Manfred'
'Tsuno, Takashi'
'Koyama, Kazuhiro'
'Kurosawa, Takaki'
'Zabel, Manfred'

_publ_section_title
;
 Diastereomer Ratio of Products as a Mechanistic Probe in Epimerization
 and Ligand Exchange of Chiral-at-Metal [CpFe(Prophos)NCMe]X (X = I, PF6)
;
_journal_issue 13
_journal_name_full Organometallics
_journal_page_first 3666
_journal_paper_doi 10.1021/om2003893
_journal_volume 30
_journal_year 2011
_chemical_absolute_configuration ad
_chemical_compound_source 'see text'
_chemical_formula_moiety 'C35 H40 Fe O3 P3, I'
_chemical_formula_sum 'C35 H40 Fe I O3 P3'
_chemical_formula_weight 784.33
_chemical_name_systematic ?
_space_group_IT_number 4
_symmetry_cell_setting monoclinic
_symmetry_Int_Tables_number 4
_symmetry_space_group_name_Hall 'P 2yb'
_symmetry_space_group_name_H-M 'P 1 21 1'
_atom_sites_solution_hydrogens geom
_atom_sites_solution_primary direct
_atom_sites_solution_secondary difmap
_cell_angle_alpha 90
_cell_angle_beta 110.0613(17)
_cell_angle_gamma 90
_cell_formula_units_Z 2
_cell_length_a 9.53651(15)
_cell_length_b 17.08203(19)
_cell_length_c 11.01212(16)
_cell_measurement_reflns_used 16755
_cell_measurement_temperature 123
_cell_measurement_theta_max 62.1049
_cell_measurement_theta_min 2.5794
_cell_volume 1685.06(4)
_computing_cell_refinement
;
CrysAlis RED, Oxford Diffraction Ltd.,
Version 1.171.32.5 (release 08-05-2007 CrysAlis171 .NET)
;
_computing_data_collection
;
CrysAlis CCD, Oxford Diffraction Ltd.,
Version 1.171.31.8 (release 12-05-2006 CrysAlis171 .NET)
;
_computing_data_reduction
;
CrysAlis RED, Oxford Diffraction Ltd.,
Version 1.171.32.5 (release 08-05-2007 CrysAlis171 .NET)
;
_computing_molecular_graphics 'PLATON (Spek, 1990)'
_computing_publication_material 'PLATON (Spek, 2003)'
_computing_structure_refinement 'SHELXL-97 (Sheldrick, 1997)'
_computing_structure_solution 'SIR-97 (Altomare, 1999)'
_diffrn_ambient_temperature 123
_diffrn_detector_area_resol_mean 10.5431
_diffrn_measured_fraction_theta_full 0.993
_diffrn_measured_fraction_theta_max 0.993
_diffrn_measurement_device_type 'Xcalibur, Ruby, Gemini ultra'
_diffrn_measurement_method '\w scans'
_diffrn_radiation_monochromator mirror
_diffrn_radiation_probe x-ray
_diffrn_radiation_source 'Enhance Ultra (Cu) X-ray Source'
_diffrn_radiation_type CuK\a
_diffrn_radiation_wavelength 1.54184
_diffrn_reflns_av_R_equivalents 0.0910
_diffrn_reflns_av_sigmaI/netI 0.0500
_diffrn_reflns_limit_h_max 10
_diffrn_reflns_limit_h_min -10
_diffrn_reflns_limit_k_max 19
_diffrn_reflns_limit_k_min -19
_diffrn_reflns_limit_l_max 12
_diffrn_reflns_limit_l_min -12
_diffrn_reflns_number 22642
_diffrn_reflns_reduction_process
;
;
_diffrn_reflns_theta_full 62.30
_diffrn_reflns_theta_max 62.30
_diffrn_reflns_theta_min 4.27
_diffrn_standards_decay_% 0
_diffrn_standards_number 0
_exptl_absorpt_coefficient_mu 12.394
_exptl_absorpt_correction_T_max 1.00000
_exptl_absorpt_correction_T_min 0.10808
_exptl_absorpt_correction_type multi-scan
_exptl_absorpt_process_details
;
CrysAlis RED, Oxford Diffraction Ltd.,
Version 1.171.32.5 (release 08-05-2007 CrysAlis171 .NET)
Empirical absorption correction using spherical harmonics,
 implemented in SCALE3 ABSPACK scaling algorithm.
;
_exptl_crystal_colour yellow
_exptl_crystal_density_diffrn 1.546
_exptl_crystal_density_method 'Not Measured'
_exptl_crystal_description prism
_exptl_crystal_F_000 796
_exptl_crystal_size_max 0.280
_exptl_crystal_size_mid 0.240
_exptl_crystal_size_min 0.120
_refine_diff_density_max 1.626
_refine_diff_density_min -1.396
_refine_diff_density_rms 0.154
_refine_ls_abs_structure_details 'Flack H.D. (1983),  2506 Friedel pairs'
_refine_ls_abs_structure_Flack -0.027(5)
_refine_ls_extinction_method none
_refine_ls_goodness_of_fit_ref 1.052
_refine_ls_hydrogen_treatment constr
_refine_ls_matrix_type full
_refine_ls_number_parameters 391
_refine_ls_number_reflns 5262
_refine_ls_number_restraints 374
_refine_ls_restrained_S_all 1.017
_refine_ls_R_factor_all 0.0498
_refine_ls_R_factor_gt 0.0481
_refine_ls_shift/su_max 0.000
_refine_ls_shift/su_mean 0.000
_refine_ls_structure_factor_coef Fsqd
_refine_ls_weighting_details 'calc w=1/[\s^2^(Fo^2^)+(0.0959P)^2^]         where P=(Fo^2^+2Fc^2^)/3'
_refine_ls_weighting_scheme calc
_refine_ls_wR_factor_gt 0.1214
_refine_ls_wR_factor_ref 0.1223
_reflns_number_gt 4966
_reflns_number_total 5262
_reflns_threshold_expression I>2\s(I)
_cod_data_source_file om2003893_si_002.cif
_cod_data_source_block (RFe,RC)[CpFe(Prophos)P(OMe)3]I
_cod_depositor_comments
;
The following automatic conversions were performed:

'_symmetry_cell_setting' value 'Monoclinic' changed to 'monoclinic'
according to /home/saulius/struct/CIF-dictionaries/cif_core.dic
dictionary named 'cif_core.dic' version 2.4.1 from 2010-06-29.

Automatic conversion script
Id: cif_fix_values 1715 2011-07-08 13:25:40Z adriana 
;
_cod_original_sg_symbol_H-M 'P 21'
_cod_database_code 4064880

loop_
_symmetry_equiv_pos_site_id
_symmetry_equiv_pos_as_xyz
1 x,y,z
2 -x,1/2+y,-z

loop_
_atom_site_aniso_label
_atom_site_aniso_U_11
_atom_site_aniso_U_22
_atom_site_aniso_U_33
_atom_site_aniso_U_23
_atom_site_aniso_U_13
_atom_site_aniso_U_12
Fe1 0.0068(5) 0.0039(4) 0.0122(4) -0.0009(3) 0.0028(4) 0.0000(4)
P1 0.0080(8) 0.0051(7) 0.0107(7) -0.0001(5) 0.0012(6) -0.0004(6)
P2 0.0061(8) 0.0075(7) 0.0102(7) -0.0003(5) 0.0011(6) -0.0001(6)
P3 0.0081(8) 0.0072(7) 0.0140(7) 0.0001(6) 0.0022(6) -0.0001(6)
O1 0.009(2) 0.014(2) 0.021(2) -0.0035(17) 0.0070(17) -0.0051(18)
O2 0.013(2) 0.013(2) 0.020(2) 0.0066(19) 0.0016(16) 0.001(2)
O3 0.011(2) 0.017(2) 0.019(2) -0.0034(16) 0.0027(18) -0.0019(16)
C1 0.012(3) 0.011(3) 0.014(3) -0.003(2) 0.005(2) 0.000(2)
C2 0.017(3) 0.006(3) 0.014(3) -0.003(2) 0.003(2) -0.004(2)
C3 0.017(4) 0.011(3) 0.019(3) -0.006(2) 0.002(3) -0.001(3)
C4 0.007(3) 0.016(3) 0.013(3) 0.002(2) -0.001(2) -0.003(2)
C5 0.017(3) 0.017(3) 0.020(3) 0.002(2) 0.003(3) -0.006(3)
C6 0.014(3) 0.025(4) 0.020(3) 0.003(3) -0.002(3) -0.008(3)
C7 0.007(3) 0.038(4) 0.022(3) 0.008(3) -0.003(3) -0.005(3)
C8 0.014(3) 0.036(4) 0.028(4) 0.007(3) 0.009(3) -0.001(3)
C9 0.014(3) 0.018(3) 0.017(3) 0.004(2) 0.005(3) 0.003(2)
C10 0.012(3) 0.007(3) 0.018(3) 0.002(2) 0.006(3) -0.003(2)
C11 0.015(4) 0.015(3) 0.020(3) 0.000(2) 0.002(3) -0.006(3)
C12 0.022(4) 0.038(4) 0.016(3) 0.005(3) 0.004(3) -0.008(3)
C13 0.025(4) 0.032(4) 0.027(3) 0.014(3) 0.004(3) -0.014(3)
C14 0.026(4) 0.020(4) 0.034(4) 0.006(3) -0.005(3) -0.019(3)
C15 0.027(4) 0.021(3) 0.014(3) 0.003(3) -0.003(3) -0.005(3)
C16 0.014(3) 0.010(3) 0.014(3) -0.001(2) 0.006(2) 0.000(2)
C17 0.011(3) 0.012(3) 0.016(3) -0.002(2) 0.003(3) -0.002(2)
C18 0.018(4) 0.013(3) 0.022(3) -0.005(2) 0.013(3) -0.003(3)
C19 0.008(3) 0.017(3) 0.034(4) -0.006(3) 0.007(3) -0.003(3)
C20 0.013(3) 0.028(4) 0.020(3) 0.001(3) 0.001(3) 0.002(3)
C21 0.009(3) 0.013(3) 0.019(3) 0.001(2) -0.002(2) -0.001(2)
C22 0.007(3) 0.009(3) 0.013(3) -0.001(2) -0.001(2) -0.004(2)
C23 0.011(3) 0.015(3) 0.015(3) -0.002(2) 0.001(3) -0.003(2)
C24 0.027(4) 0.017(3) 0.021(3) 0.004(2) 0.003(3) -0.007(3)
C25 0.031(4) 0.024(4) 0.016(3) 0.003(3) 0.007(3) -0.013(3)
C26 0.028(4) 0.020(3) 0.018(3) -0.005(3) 0.010(3) -0.013(3)
C27 0.015(3) 0.013(3) 0.014(3) -0.003(2) 0.001(3) -0.005(2)
C28 0.020(3) 0.012(3) 0.038(3) -0.010(3) 0.023(3) -0.007(3)
C29 0.008(3) 0.021(3) 0.021(3) -0.002(2) 0.005(2) 0.010(2)
C30 0.019(3) 0.009(3) 0.036(3) -0.002(2) 0.015(3) 0.006(2)
C31 0.015(3) 0.021(3) 0.027(3) -0.017(2) 0.007(2) -0.001(2)
C32 0.029(4) 0.022(3) 0.017(3) 0.002(2) 0.015(2) 0.008(3)
C33 0.021(4) 0.025(4) 0.063(5) -0.010(4) 0.024(4) -0.005(3)
C34 0.022(4) 0.013(3) 0.025(3) 0.010(3) 0.002(3) -0.003(3)
C35 0.032(4) 0.014(3) 0.030(4) -0.013(3) 0.011(3) -0.017(3)
I1 0.0201(2) 0.0131(2) 0.0342(2) -0.0004(2) 0.0120(2) -0.0016(2)

loop_
_atom_site_label
_atom_site_type_symbol
_atom_site_thermal_displace_type
_atom_site_fract_x
_atom_site_fract_y
_atom_site_fract_z
_atom_site_occupancy
_atom_site_U_iso_or_equiv
_atom_site_calc_flag
_atom_site_refinement_flags
Fe1 Fe Uani 0.84244(10) 0.25925(5) 0.19436(8) 1.000 0.0078(3) . .
P1 P Uani 0.69089(17) 0.36090(8) 0.13452(13) 1.000 0.0085(4) . .
P2 P Uani 0.94724(16) 0.32287(8) 0.37885(13) 1.000 0.0084(4) . .
P3 P Uani 0.68171(17) 0.19603(8) 0.25460(14) 1.000 0.0102(4) . .
O1 O Uani 0.5828(5) 0.2496(3) 0.3118(4) 1.000 0.0142(12) . .
O2 O Uani 0.7608(4) 0.1311(3) 0.3590(4) 1.000 0.0164(12) . .
O3 O Uani 0.5514(5) 0.1484(2) 0.1505(4) 1.000 0.0163(12) . .
C1 C Uani 0.6981(7) 0.4190(3) 0.2781(6) 1.000 0.0122(17) . .
C2 C Uani 0.8601(7) 0.4204(3) 0.3700(6) 1.000 0.0129(17) . .
C3 C Uani 0.8838(8) 0.4650(4) 0.4976(6) 1.000 0.0168(19) . .
C4 C Uani 0.4900(7) 0.3507(4) 0.0472(6) 1.000 0.0132(17) . .
C5 C Uani 0.4382(8) 0.2886(4) -0.0385(6) 1.000 0.0189(17) . .
C6 C Uani 0.2866(8) 0.2829(4) -0.1136(6) 1.000 0.0217(19) . .
C7 C Uani 0.1876(8) 0.3406(5) -0.1025(7) 1.000 0.0244(19) . .
C8 C Uani 0.2400(8) 0.4018(5) -0.0162(7) 1.000 0.026(2) . .
C9 C Uani 0.3896(8) 0.4074(4) 0.0576(6) 1.000 0.0164(17) . .
C10 C Uani 0.7357(7) 0.4293(3) 0.0248(6) 1.000 0.0121(17) . .
C11 C Uani 0.6976(8) 0.4078(4) -0.1044(6) 1.000 0.0177(19) . .
C12 C Uani 0.7308(8) 0.4554(5) -0.1919(6) 1.000 0.026(2) . .
C13 C Uani 0.7978(9) 0.5278(4) -0.1536(7) 1.000 0.029(2) . .
C14 C Uani 0.8341(9) 0.5504(4) -0.0272(7) 1.000 0.031(2) . .
C15 C Uani 0.8028(8) 0.5015(4) 0.0615(6) 1.000 0.0233(19) . .
C16 C Uani 1.1414(7) 0.3556(3) 0.4206(6) 1.000 0.0124(17) . .
C17 C Uani 1.1771(7) 0.4072(4) 0.3342(6) 1.000 0.0134(17) . .
C18 C Uani 1.3157(7) 0.4386(4) 0.3618(6) 1.000 0.0161(19) . .
C19 C Uani 1.4298(8) 0.4186(4) 0.4751(7) 1.000 0.0197(19) . .
C20 C Uani 1.4002(8) 0.3670(4) 0.5634(6) 1.000 0.0215(19) . .
C21 C Uani 1.2579(7) 0.3372(4) 0.5360(6) 1.000 0.0154(17) . .
C22 C Uani 0.9384(7) 0.2696(3) 0.5208(6) 1.000 0.0108(17) . .
C23 C Uani 1.0341(7) 0.2063(4) 0.5674(6) 1.000 0.0146(17) . .
C24 C Uani 1.0175(9) 0.1584(4) 0.6632(6) 1.000 0.0230(19) . .
C25 C Uani 0.9046(9) 0.1735(4) 0.7133(6) 1.000 0.024(2) . .
C26 C Uani 0.8079(9) 0.2354(4) 0.6656(6) 1.000 0.0215(19) . .
C27 C Uani 0.8248(8) 0.2838(4) 0.5703(6) 1.000 0.0150(17) . .
C28 C Uani 1.0290(8) 0.2656(4) 0.1324(7) 1.000 0.0200(17) . .
C29 C Uani 1.0425(7) 0.2019(4) 0.2192(6) 1.000 0.0167(17) . .
C30 C Uani 0.9236(8) 0.1502(4) 0.1628(7) 1.000 0.0199(17) . .
C31 C Uani 0.8324(8) 0.1825(4) 0.0404(7) 1.000 0.0211(17) . .
C32 C Uani 0.9009(8) 0.2526(4) 0.0252(6) 1.000 0.0208(19) . .
C33 C Uani 0.4395(9) 0.2277(5) 0.3216(9) 1.000 0.034(3) . .
C34 C Uani 0.6815(8) 0.0789(4) 0.4178(7) 1.000 0.0216(19) . .
C35 C Uani 0.5700(9) 0.0736(4) 0.0977(7) 1.000 0.025(2) . .
I1 I Uani 0.46293(4) 0.12752(2) 0.70310(4) 1.000 0.0218(1) . .
H1A H Uiso 0.66250 0.47290 0.25210 1.000 0.0150 calc R
H1B H Uiso 0.63320 0.39500 0.32140 1.000 0.0150 calc R
H2 H Uiso 0.91250 0.45340 0.32390 1.000 0.0150 calc R
H3A H Uiso 0.82350 0.44080 0.54370 1.000 0.0250 calc R
H3B H Uiso 0.85350 0.51980 0.47830 1.000 0.0250 calc R
H3C H Uiso 0.98950 0.46290 0.55170 1.000 0.0250 calc R
H5 H Uiso 0.50620 0.24990 -0.04600 1.000 0.0220 calc R
H6 H Uiso 0.25140 0.24030 -0.17160 1.000 0.0260 calc R
H7 H Uiso 0.08480 0.33780 -0.15380 1.000 0.0300 calc R
H8 H Uiso 0.17230 0.44050 -0.00770 1.000 0.0310 calc R
H9 H Uiso 0.42420 0.45000 0.11570 1.000 0.0200 calc R
H11 H Uiso 0.64790 0.35950 -0.13270 1.000 0.0210 calc R
H12 H Uiso 0.70770 0.43860 -0.27880 1.000 0.0310 calc R
H13 H Uiso 0.81820 0.56130 -0.21440 1.000 0.0350 calc R
H14 H Uiso 0.88070 0.59960 0.00020 1.000 0.0370 calc R
H15 H Uiso 0.82800 0.51800 0.14870 1.000 0.0280 calc R
H17 H Uiso 1.10180 0.42010 0.25460 1.000 0.0160 calc R
H18 H Uiso 1.33450 0.47440 0.30320 1.000 0.0190 calc R
H19 H Uiso 1.52710 0.43950 0.49310 1.000 0.0240 calc R
H20 H Uiso 1.47760 0.35280 0.64110 1.000 0.0260 calc R
H21 H Uiso 1.23820 0.30350 0.59690 1.000 0.0180 calc R
H23 H Uiso 1.11120 0.19590 0.53330 1.000 0.0170 calc R
H24 H Uiso 1.08300 0.11530 0.69460 1.000 0.0280 calc R
H25 H Uiso 0.89400 0.14140 0.78000 1.000 0.0290 calc R
H26 H Uiso 0.72940 0.24490 0.69840 1.000 0.0250 calc R
H27 H Uiso 0.75870 0.32670 0.53890 1.000 0.0180 calc R
H28A H Uiso 1.09500 0.30890 0.14520 1.000 0.0230 calc R
H29A H Uiso 1.11870 0.19550 0.30100 1.000 0.0200 calc R
H30A H Uiso 0.90630 0.10230 0.19900 1.000 0.0240 calc R
H31A H Uiso 0.74340 0.16060 -0.01840 1.000 0.0250 calc R
H32A H Uiso 0.86530 0.28640 -0.04750 1.000 0.0250 calc R
H33A H Uiso 0.44790 0.22630 0.41280 1.000 0.0510 calc R
H33B H Uiso 0.41050 0.17580 0.28320 1.000 0.0510 calc R
H33C H Uiso 0.36370 0.26610 0.27550 1.000 0.0510 calc R
H34A H Uiso 0.58990 0.06030 0.35150 1.000 0.0320 calc R
H34B H Uiso 0.65600 0.10720 0.48490 1.000 0.0320 calc R
H34C H Uiso 0.74530 0.03400 0.45670 1.000 0.0320 calc R
H35A H Uiso 0.56730 0.08050 0.00850 1.000 0.0380 calc R
H35B H Uiso 0.66620 0.05090 0.14990 1.000 0.0380 calc R
H35C H Uiso 0.48910 0.03840 0.09860 1.000 0.0380 calc R

loop_
_atom_type_symbol
_atom_type_description
_atom_type_scat_dispersion_real
_atom_type_scat_dispersion_imag
_atom_type_scat_source
P P 0.2955 0.4335 'International Tables Vol C Tables 4.2.6.8 and 6.1.1.4'
O O 0.0492 0.0322 'International Tables Vol C Tables 4.2.6.8 and 6.1.1.4'
I I -0.3257 6.8362 'International Tables Vol C Tables 4.2.6.8 and 6.1.1.4'
Fe Fe -1.1336 3.1974 'International Tables Vol C Tables 4.2.6.8 and 6.1.1.4'
H H 0.0000 0.0000 'International Tables Vol C Tables 4.2.6.8 and 6.1.1.4'
C C 0.0181 0.0091 'International Tables Vol C Tables 4.2.6.8 and 6.1.1.4'

loop_
_geom_angle_atom_site_label_1
_geom_angle_atom_site_label_2
_geom_angle_atom_site_label_3
_geom_angle
_geom_angle_publ_flag
P1 Fe1 P2 86.06(6) yes
P1 Fe1 P3 91.38(7) yes
P1 Fe1 C28 113.6(2) yes
P1 Fe1 C29 152.5(2) yes
P1 Fe1 C30 153.1(2) yes
P1 Fe1 C31 113.7(2) yes
P1 Fe1 C32 97.0(2) yes
P2 Fe1 P3 96.21(6) yes
P2 Fe1 C28 96.1(2) yes
P2 Fe1 C29 90.32(18) yes
P2 Fe1 C30 120.8(2) yes
P2 Fe1 C31 156.8(2) yes
P2 Fe1 C32 131.2(2) yes
P3 Fe1 C28 152.84(19) yes
P3 Fe1 C29 116.2(2) yes
P3 Fe1 C30 87.0(2) yes
P3 Fe1 C31 95.4(2) yes
P3 Fe1 C32 132.2(2) yes
C28 Fe1 C29 39.7(3) yes
C28 Fe1 C30 65.9(3) yes
C28 Fe1 C31 65.5(3) yes
C28 Fe1 C32 38.4(3) yes
C29 Fe1 C30 39.3(3) yes
C29 Fe1 C31 66.5(3) yes
C29 Fe1 C32 65.5(3) yes
C30 Fe1 C31 40.0(3) yes
C30 Fe1 C32 65.4(3) yes
C31 Fe1 C32 38.6(3) yes
Fe1 P1 C1 109.8(2) yes
Fe1 P1 C4 122.7(2) yes
Fe1 P1 C10 114.9(2) yes
C1 P1 C4 103.0(3) yes
C1 P1 C10 105.8(3) yes
C4 P1 C10 98.8(3) yes
Fe1 P2 C2 109.9(2) yes
Fe1 P2 C16 118.6(2) yes
Fe1 P2 C22 113.55(19) yes
C2 P2 C16 97.8(3) yes
C2 P2 C22 109.9(3) yes
C16 P2 C22 106.0(3) yes
Fe1 P3 O1 114.5(2) yes
Fe1 P3 O2 111.15(18) yes
Fe1 P3 O3 119.67(18) yes
O1 P3 O2 108.3(2) yes
O1 P3 O3 99.0(3) yes
O2 P3 O3 102.9(2) yes
P3 O1 C33 125.5(5) yes
P3 O2 C34 124.0(4) yes
P3 O3 C35 124.7(5) yes
P1 C1 C2 107.9(4) yes
P2 C2 C1 110.8(4) yes
P2 C2 C3 118.3(4) yes
C1 C2 C3 114.1(6) no
P1 C4 C5 119.5(5) yes
P1 C4 C9 121.0(5) yes
C5 C4 C9 119.4(6) no
C4 C5 C6 120.5(7) no
C5 C6 C7 119.4(6) no
C6 C7 C8 119.7(7) no
C7 C8 C9 120.8(7) no
C4 C9 C8 120.2(6) no
P1 C10 C11 117.9(5) yes
P1 C10 C15 124.4(5) yes
C11 C10 C15 117.8(6) no
C10 C11 C12 121.1(6) no
C11 C12 C13 120.3(6) no
C12 C13 C14 119.3(7) no
C13 C14 C15 120.2(7) no
C10 C15 C14 121.2(6) no
P2 C16 C17 118.3(5) yes
P2 C16 C21 125.1(5) yes
C17 C16 C21 116.6(6) no
C16 C17 C18 122.2(6) no
C17 C18 C19 120.4(6) no
C18 C19 C20 119.5(7) no
C19 C20 C21 119.6(6) no
C16 C21 C20 121.8(6) no
P2 C22 C23 118.8(5) yes
P2 C22 C27 121.1(5) yes
C23 C22 C27 119.4(6) no
C22 C23 C24 120.4(7) no
C23 C24 C25 119.9(7) no
C24 C25 C26 119.8(6) no
C25 C26 C27 120.5(8) no
C22 C27 C26 120.0(7) no
Fe1 C28 C29 68.7(4) yes
Fe1 C28 C32 71.1(5) yes
C29 C28 C32 107.3(6) no
Fe1 C29 C28 71.6(4) yes
Fe1 C29 C30 70.9(4) yes
C28 C29 C30 108.1(6) no
Fe1 C30 C29 69.8(4) yes
Fe1 C30 C31 71.0(4) yes
C29 C30 C31 108.1(6) no
Fe1 C31 C30 69.0(4) yes
Fe1 C31 C32 70.9(4) yes
C30 C31 C32 106.4(6) no
Fe1 C32 C28 70.5(4) yes
Fe1 C32 C31 70.6(4) yes
C28 C32 C31 110.1(6) no
P1 C1 H1A 110.00 no
P1 C1 H1B 110.00 no
C2 C1 H1A 110.00 no
C2 C1 H1B 110.00 no
H1A C1 H1B 108.00 no
P2 C2 H2 104.00 no
C1 C2 H2 104.00 no
C3 C2 H2 104.00 no
C2 C3 H3A 110.00 no
C2 C3 H3B 109.00 no
C2 C3 H3C 110.00 no
H3A C3 H3B 109.00 no
H3A C3 H3C 109.00 no
H3B C3 H3C 109.00 no
C4 C5 H5 120.00 no
C6 C5 H5 120.00 no
C5 C6 H6 120.00 no
C7 C6 H6 120.00 no
C6 C7 H7 120.00 no
C8 C7 H7 120.00 no
C7 C8 H8 120.00 no
C9 C8 H8 120.00 no
C4 C9 H9 120.00 no
C8 C9 H9 120.00 no
C10 C11 H11 119.00 no
C12 C11 H11 119.00 no
C11 C12 H12 120.00 no
C13 C12 H12 120.00 no
C12 C13 H13 120.00 no
C14 C13 H13 120.00 no
C13 C14 H14 120.00 no
C15 C14 H14 120.00 no
C10 C15 H15 119.00 no
C14 C15 H15 119.00 no
C16 C17 H17 119.00 no
C18 C17 H17 119.00 no
C17 C18 H18 120.00 no
C19 C18 H18 120.00 no
C18 C19 H19 120.00 no
C20 C19 H19 120.00 no
C19 C20 H20 120.00 no
C21 C20 H20 120.00 no
C16 C21 H21 119.00 no
C20 C21 H21 119.00 no
C22 C23 H23 120.00 no
C24 C23 H23 120.00 no
C23 C24 H24 120.00 no
C25 C24 H24 120.00 no
C24 C25 H25 120.00 no
C26 C25 H25 120.00 no
C25 C26 H26 120.00 no
C27 C26 H26 120.00 no
C22 C27 H27 120.00 no
C26 C27 H27 120.00 no
Fe1 C28 H28A 125.00 no
C29 C28 H28A 126.00 no
C32 C28 H28A 126.00 no
Fe1 C29 H29A 123.00 no
C28 C29 H29A 126.00 no
C30 C29 H29A 126.00 no
Fe1 C30 H30A 125.00 no
C29 C30 H30A 126.00 no
C31 C30 H30A 126.00 no
Fe1 C31 H31A 125.00 no
C30 C31 H31A 127.00 no
C32 C31 H31A 127.00 no
Fe1 C32 H32A 126.00 no
C28 C32 H32A 125.00 no
C31 C32 H32A 125.00 no
O1 C33 H33A 109.00 no
O1 C33 H33B 109.00 no
O1 C33 H33C 110.00 no
H33A C33 H33B 109.00 no
H33A C33 H33C 110.00 no
H33B C33 H33C 109.00 no
O2 C34 H34A 109.00 no
O2 C34 H34B 110.00 no
O2 C34 H34C 109.00 no
H34A C34 H34B 109.00 no
H34A C34 H34C 109.00 no
H34B C34 H34C 109.00 no
O3 C35 H35A 109.00 no
O3 C35 H35B 110.00 no
O3 C35 H35C 109.00 no
H35A C35 H35B 109.00 no
H35A C35 H35C 109.00 no
H35B C35 H35C 109.00 no

loop_
_geom_bond_atom_site_label_1
_geom_bond_atom_site_label_2
_geom_bond_distance
_geom_bond_publ_flag
Fe1 P1 2.2101(17) yes
Fe1 P2 2.2169(16) yes
Fe1 P3 2.1572(19) yes
Fe1 C28 2.116(8) yes
Fe1 C29 2.078(7) yes
Fe1 C30 2.092(7) yes
Fe1 C31 2.119(7) yes
Fe1 C32 2.123(7) yes
P1 C1 1.848(6) yes
P1 C4 1.833(7) yes
P1 C10 1.834(6) yes
P2 C2 1.849(6) yes
P2 C16 1.835(7) yes
P2 C22 1.836(6) yes
P3 O1 1.591(5) yes
P3 O2 1.589(5) yes
P3 O3 1.595(4) yes
O1 C33 1.456(10) yes
O2 C34 1.457(9) yes
O3 C35 1.440(8) yes
C1 C2 1.529(10) no
C2 C3 1.545(9) no
C4 C5 1.393(9) no
C4 C9 1.394(10) no
C5 C6 1.401(11) no
C6 C7 1.399(11) no
C7 C8 1.386(11) no
C8 C9 1.382(11) no
C10 C11 1.392(9) no
C10 C15 1.384(9) no
C11 C12 1.378(10) no
C12 C13 1.390(11) no
C13 C14 1.370(10) no
C14 C15 1.393(10) no
C16 C17 1.421(9) no
C16 C21 1.407(9) no
C17 C18 1.361(10) no
C18 C19 1.388(10) no
C19 C20 1.411(10) no
C20 C21 1.382(10) no
C22 C23 1.394(9) no
C22 C27 1.391(10) no
C23 C24 1.386(9) no
C24 C25 1.392(12) no
C25 C26 1.383(10) no
C26 C27 1.388(10) no
C28 C29 1.425(10) no
C28 C32 1.395(10) no
C29 C30 1.403(10) no
C30 C31 1.440(10) no
C31 C32 1.401(10) no
C1 H1A 0.9900 no
C1 H1B 0.9900 no
C2 H2 1.0000 no
C3 H3A 0.9800 no
C3 H3B 0.9800 no
C3 H3C 0.9800 no
C5 H5 0.9500 no
C6 H6 0.9500 no
C7 H7 0.9500 no
C8 H8 0.9500 no
C9 H9 0.9500 no
C11 H11 0.9500 no
C12 H12 0.9500 no
C13 H13 0.9500 no
C14 H14 0.9500 no
C15 H15 0.9500 no
C17 H17 0.9500 no
C18 H18 0.9500 no
C19 H19 0.9500 no
C20 H20 0.9500 no
C21 H21 0.9500 no
C23 H23 0.9500 no
C24 H24 0.9500 no
C25 H25 0.9500 no
C26 H26 0.9500 no
C27 H27 0.9500 no
C28 H28A 0.9500 no
C29 H29A 0.9500 no
C30 H30A 0.9500 no
C31 H31A 0.9500 no
C32 H32A 0.9500 no
C33 H33A 0.9800 no
C33 H33B 0.9800 no
C33 H33C 0.9800 no
C34 H34A 0.9800 no
C34 H34B 0.9800 no
C34 H34C 0.9800 no
C35 H35A 0.9800 no
C35 H35B 0.9800 no
C35 H35C 0.9800 no

loop_
_geom_contact_atom_site_label_1
_geom_contact_atom_site_label_2
_geom_contact_distance
_geom_contact_site_symmetry_2
_geom_contact_publ_flag
I1 H31A 3.3500 1_556 no
I1 H5 3.3800 1_556 no
I1 H26 3.2500 . no
I1 H18 3.2700 2_746 no
I1 H35A 3.2600 1_556 no
I1 H1A 3.0100 2_646 no
Fe1 H5 3.3900 . no
P1 C32 3.246(8) . no
P1 P2 3.021(2) . no
P1 P3 3.125(2) . no
P1 O1 3.142(5) . no
P1 C2 2.737(6) . no
P1 C28 3.619(8) . no
P1 C31 3.625(7) . no
P2 C29 3.047(7) . no
P2 P3 3.256(2) . no
P2 C1 2.786(6) . no
P2 P1 3.021(2) . no
P2 C28 3.222(8) . no
P3 P2 3.256(2) . no
P3 C4 3.560(7) . no
P3 P1 3.125(2) . no
P3 C31 3.164(8) . no
P3 C27 3.597(6) . no
P3 C5 3.629(7) . no
P3 C22 3.353(6) . no
P3 C29 3.595(7) . no
P3 C30 2.925(8) . no
P2 H29A 3.0200 . no
P3 H30A 2.9000 . no
O1 C4 3.238(8) . no
O1 C22 3.400(8) . no
O1 C1 3.162(7) . no
O1 C27 3.044(8) . no
O2 C22 3.094(7) . no
O2 C23 3.099(8) . no
O2 C27 3.408(8) . no
O3 C5 3.113(8) . no
O1 H27 2.8200 . no
O1 H1B 2.5300 . no
O2 H35B 2.5600 . no
O2 H30A 2.6400 . no
O3 H34A 2.6000 . no
O3 H5 2.6900 . no
O3 H33B 2.3500 . no
C1 O1 3.162(7) . no
C2 C15 3.534(9) . no
C3 C27 3.294(10) . no
C4 O1 3.238(8) . no
C5 P3 3.629(7) . no
C5 C11 3.468(11) . no
C5 O3 3.113(8) . no
C6 C24 3.581(10) 1_454 no
C9 C35 3.404(10) 2_655 no
C11 C5 3.468(11) . no
C11 C32 3.305(10) . no
C13 C29 3.527(10) 2_755 no
C13 C30 3.410(11) 2_755 no
C14 C30 3.584(11) 2_755 no
C15 C2 3.534(9) . no
C15 C35 3.599(11) 2_655 no
C17 C28 3.261(10) . no
C18 C34 3.405(10) 2_756 no
C19 C34 3.298(10) 2_756 no
C21 C23 3.191(10) . no
C22 O1 3.400(8) . no
C22 O2 3.094(7) . no
C23 O2 3.099(8) . no
C23 C21 3.191(10) . no
C24 C6 3.581(10) 1_656 no
C27 O1 3.044(8) . no
C27 C3 3.294(10) . no
C27 P3 3.597(6) . no
C27 O2 3.408(8) . no
C28 P1 3.619(8) . no
C28 C31 2.292(11) . no
C28 C30 2.289(10) . no
C28 P2 3.222(8) . no
C28 C17 3.261(10) . no
C28 C16 3.354(9) . no
C29 C32 2.271(9) . no
C29 C13 3.527(10) 2_745 no
C29 C33 3.588(12) 1_655 no
C29 C16 3.357(9) . no
C29 C31 2.301(10) . no
C29 P3 3.595(7) . no
C29 P2 3.047(7) . no
C30 C14 3.584(11) 2_745 no
C30 C32 2.275(10) . no
C30 O2 3.080(9) . no
C30 P3 2.925(8) . no
C30 C35 3.455(12) . no
C30 C13 3.410(11) 2_745 no
C30 C28 2.289(10) . no
C31 P3 3.164(8) . no
C31 C28 2.292(11) . no
C31 O3 3.350(9) . no
C31 C35 3.347(11) . no
C31 C29 2.301(10) . no
C31 P1 3.625(7) . no
C32 C10 3.404(9) . no
C32 P1 3.246(8) . no
C32 C11 3.305(10) . no
C32 C29 2.271(9) . no
C32 C30 2.275(10) . no
C33 C34 3.351(11) . no
C33 C29 3.588(12) 1_455 no
C34 C35 3.316(10) . no
C34 C18 3.405(10) 2_746 no
C34 C33 3.351(11) . no
C34 C19 3.298(10) 2_746 no
C35 C9 3.404(10) 2_645 no
C35 C15 3.599(11) 2_645 no
C35 C31 3.347(11) . no
C35 C34 3.316(10) . no
C35 C30 3.455(12) . no
C1 H15 2.7600 . no
C1 H9 2.6600 . no
C2 H15 2.8800 . no
C2 H17 2.9900 . no
C2 H27 2.8600 . no
C3 H27 2.7500 . no
C4 H11 2.8700 . no
C5 H11 2.8200 . no
C6 H21 3.0800 1_454 no
C8 H28A 3.0500 1_455 no
C9 H1B 3.0400 . no
C9 H1A 2.9600 . no
C10 H32A 2.9700 . no
C10 H35C 2.8100 2_655 no
C11 H35C 2.8700 2_655 no
C11 H20 3.0200 1_454 no
C11 H32A 2.5600 . no
C12 H20 3.0400 1_454 no
C12 H35C 2.9900 2_655 no
C13 H35C 3.0000 2_655 no
C14 H35C 2.9200 2_655 no
C15 H1A 2.8900 . no
C15 H2 2.8400 . no
C15 H35C 2.8100 2_655 no
C16 H23 3.0500 . no
C16 H28A 3.0200 . no
C16 H29A 3.0100 . no
C16 H3C 3.0000 . no
C17 H2 2.6100 . no
C17 H28A 2.5800 . no
C17 H34C 3.0600 2_756 no
C18 H34C 2.7900 2_756 no
C19 H34C 2.8500 2_756 no
C19 H1B 3.0100 1_655 no
C19 H12 3.0900 1_656 no
C20 H33A 3.0400 1_655 no
C21 H23 2.7800 . no
C22 H21 2.7500 . no
C23 H21 2.4900 . no
C23 H6 2.9700 1_656 no
C24 H6 2.7300 1_656 no
C25 H34B 3.0200 . no
C26 H34B 2.9800 . no
C27 H3A 2.7000 . no
C28 H17 2.9400 . no
C28 H33C 3.0400 1_655 no
C28 H29A 2.1300 . no
C28 H32A 2.0900 . no
C29 H28A 2.1300 . no
C29 H13 2.7500 2_745 no
C29 H30A 2.1100 . no
C30 H35B 2.9500 . no
C30 H29A 2.1100 . no
C30 H13 2.7800 2_745 no
C30 H31A 2.1500 . no
C31 H30A 2.1400 . no
C31 H35A 2.9900 . no
C31 H32A 2.1000 . no
C32 H31A 2.1100 . no
C32 H28A 2.1000 . no
C32 H11 3.0500 . no
C33 H29A 3.0400 1_455 no
C33 H34B 3.0300 . no
C34 H35B 2.9400 . no
C34 H33B 3.0000 . no
C35 H34A 2.7500 . no
C35 H31A 2.8300 . no
C35 H30A 3.0500 . no
H1A H9 2.2900 . no
H1A C9 2.9600 . no
H1A C15 2.8900 . no
H1A H15 2.3700 . no
H1A I1 3.0100 2_656 no
H1B C9 3.0400 . no
H1B O1 2.5300 . no
H1B H19 2.5500 1_455 no
H1B H27 2.5600 . no
H1B C19 3.0100 1_455 no
H2 H17 2.2600 . no
H2 H15 2.1300 . no
H2 C15 2.8400 . no
H2 C17 2.6100 . no
H3A C27 2.7000 . no
H3A H12 2.5500 1_556 no
H3A H27 2.0400 . no
H3C C16 3.0000 . no
H5 O3 2.6900 . no
H5 I1 3.3800 1_554 no
H5 Fe1 3.3900 . no
H6 C23 2.9700 1_454 no
H6 C24 2.7300 1_454 no
H9 C1 2.6600 . no
H9 H1A 2.2900 . no
H9 H18 2.5300 1_455 no
H11 H20 2.4700 1_454 no
H11 H32A 2.3200 . no
H11 C32 3.0500 . no
H11 C4 2.8700 . no
H11 C5 2.8200 . no
H12 H19 2.5100 1_454 no
H12 C19 3.0900 1_454 no
H12 H3A 2.5500 1_554 no
H12 H20 2.5300 1_454 no
H13 C30 2.7800 2_755 no
H13 C29 2.7500 2_755 no
H15 C1 2.7600 . no
H15 H1A 2.3700 . no
H15 H2 2.1300 . no
H15 C2 2.8800 . no
H15 H24 2.3400 2_756 no
H17 H2 2.2600 . no
H17 H28A 2.2400 . no
H17 C2 2.9900 . no
H17 C28 2.9400 . no
H18 H9 2.5300 1_655 no
H18 I1 3.2700 2_756 no
H19 H1B 2.5500 1_655 no
H19 H12 2.5100 1_656 no
H20 H11 2.4700 1_656 no
H20 C11 3.0200 1_656 no
H20 C12 3.0400 1_656 no
H20 H12 2.5300 1_656 no
H21 H23 2.1800 . no
H21 C6 3.0800 1_656 no
H21 C22 2.7500 . no
H21 C23 2.4900 . no
H23 H29A 2.5800 . no
H23 C16 3.0500 . no
H23 H21 2.1800 . no
H23 C21 2.7800 . no
H24 H15 2.3400 2_746 no
H26 I1 3.2500 . no
H27 C2 2.8600 . no
H27 O1 2.8200 . no
H27 H3A 2.0400 . no
H27 C3 2.7500 . no
H27 H1B 2.5600 . no
H28A C8 3.0500 1_655 no
H28A C17 2.5800 . no
H28A H17 2.2400 . no
H28A C16 3.0200 . no
H28A H33C 2.5800 1_655 no
H29A H23 2.5800 . no
H29A C33 3.0400 1_655 no
H29A C16 3.0100 . no
H30A O2 2.6400 . no
H30A C35 3.0500 . no
H30A H35B 2.3400 . no
H31A I1 3.3500 1_554 no
H31A C35 2.8300 . no
H31A H35A 2.2600 . no
H32A C11 2.5600 . no
H32A C10 2.9700 . no
H32A H11 2.3200 . no
H33A C20 3.0400 1_455 no
H33B O3 2.3500 . no
H33B H34A 2.5500 . no
H33B C34 3.0000 . no
H33C C28 3.0400 1_455 no
H33C H28A 2.5800 1_455 no
H34A C35 2.7500 . no
H34A O3 2.6000 . no
H34A H33B 2.5500 . no
H34A H35B 2.5700 . no
H34B C25 3.0200 . no
H34B C26 2.9800 . no
H34B C33 3.0300 . no
H34C C18 2.7900 2_746 no
H34C C17 3.0600 2_746 no
H34C C19 2.8500 2_746 no
H35A I1 3.2600 1_554 no
H35A C31 2.9900 . no
H35A H31A 2.2600 . no
H35B C34 2.9400 . no
H35B H30A 2.3400 . no
H35B O2 2.5600 . no
H35B C30 2.9500 . no
H35B H34A 2.5700 . no
H35C C15 2.8100 2_645 no
H35C C10 2.8100 2_645 no
H35C C11 2.8700 2_645 no
H35C C12 2.9900 2_645 no
H35C C13 3.0000 2_645 no
H35C C14 2.9200 2_645 no

loop_
_geom_hbond_atom_site_label_D
_geom_hbond_atom_site_label_H
_geom_hbond_atom_site_label_A
_geom_hbond_distance_DH
_geom_hbond_distance_HA
_geom_hbond_distance_DA
_geom_hbond_angle_DHA
_geom_hbond_site_symmetry_A
_geom_hbond_publ_flag
C1 H1A I1 0.9900 3.0100 3.912(6) 152.00 2_656 yes
C1 H1B O1 0.9900 2.5300 3.162(7) 122.00 . yes
C33 H33B O3 0.9800 2.3500 2.811(10) 108.00 . yes
C34 H34A O3 0.9800 2.6000 3.018(8) 106.00 . yes
C35 H35B O2 0.9800 2.5600 2.994(8) 107.00 . yes

loop_
_geom_torsion_atom_site_label_1
_geom_torsion_atom_site_label_2
_geom_torsion_atom_site_label_3
_geom_torsion_atom_site_label_4
_geom_torsion
_geom_torsion_publ_flag
P2 Fe1 P1 C1 -17.2(2) no
P3 Fe1 P1 C1 78.9(2) no
C28 Fe1 P1 C1 -112.1(3) no
C29 Fe1 P1 C1 -100.3(5) no
C30 Fe1 P1 C1 165.0(5) no
C31 Fe1 P1 C1 175.5(3) no
C32 Fe1 P1 C1 -148.3(3) no
P2 Fe1 P1 C4 -138.2(3) no
P3 Fe1 P1 C4 -42.1(3) no
C28 Fe1 P1 C4 126.9(3) no
C29 Fe1 P1 C4 138.7(5) no
C30 Fe1 P1 C4 44.0(6) no
C31 Fe1 P1 C4 54.4(3) no
C32 Fe1 P1 C4 90.7(3) no
P2 Fe1 P1 C10 101.9(2) no
P3 Fe1 P1 C10 -162.0(2) no
C28 Fe1 P1 C10 7.0(3) no
C29 Fe1 P1 C10 18.8(5) no
C30 Fe1 P1 C10 -75.9(5) no
C31 Fe1 P1 C10 -65.4(3) no
C32 Fe1 P1 C10 -29.2(3) no
P1 Fe1 P2 C2 -3.7(2) no
P3 Fe1 P2 C2 -94.7(2) no
C28 Fe1 P2 C2 109.6(3) no
C29 Fe1 P2 C2 149.0(3) no
C30 Fe1 P2 C2 175.1(3) no
C31 Fe1 P2 C2 145.7(6) no
C32 Fe1 P2 C2 92.1(3) no
P1 Fe1 P2 C16 -114.9(2) no
P3 Fe1 P2 C16 154.2(2) no
C28 Fe1 P2 C16 -1.6(3) no
C29 Fe1 P2 C16 37.8(3) no
C30 Fe1 P2 C16 64.0(3) no
C31 Fe1 P2 C16 34.6(6) no
C32 Fe1 P2 C16 -19.0(3) no
P1 Fe1 P2 C22 119.8(2) no
P3 Fe1 P2 C22 28.8(2) no
C28 Fe1 P2 C22 -126.9(3) no
C29 Fe1 P2 C22 -87.5(3) no
C30 Fe1 P2 C22 -61.4(4) no
C31 Fe1 P2 C22 -90.8(6) no
C32 Fe1 P2 C22 -144.3(3) no
P1 Fe1 P3 O1 -33.41(19) no
P2 Fe1 P3 O1 52.78(19) no
C28 Fe1 P3 O1 169.2(5) no
C29 Fe1 P3 O1 146.2(3) no
C30 Fe1 P3 O1 173.5(3) no
C31 Fe1 P3 O1 -147.4(3) no
C32 Fe1 P3 O1 -134.2(3) no
P1 Fe1 P3 O2 -156.47(19) no
P2 Fe1 P3 O2 -70.3(2) no
C28 Fe1 P3 O2 46.2(5) no
C29 Fe1 P3 O2 23.1(3) no
C30 Fe1 P3 O2 50.4(3) no
C31 Fe1 P3 O2 89.6(3) no
C32 Fe1 P3 O2 102.8(3) no
P1 Fe1 P3 O3 83.79(19) no
P2 Fe1 P3 O3 169.97(19) no
C28 Fe1 P3 O3 -73.6(5) no
C29 Fe1 P3 O3 -96.6(3) no
C30 Fe1 P3 O3 -69.3(3) no
C31 Fe1 P3 O3 -30.2(3) no
C32 Fe1 P3 O3 -17.0(3) no
C28 Fe1 C31 C30 81.1(5) no
C29 Fe1 C31 C30 37.4(4) no
C32 Fe1 C31 C30 117.0(6) no
P1 Fe1 C31 C32 70.3(4) no
P2 Fe1 C31 C32 -76.0(7) no
P3 Fe1 C31 C32 164.2(4) no
C28 Fe1 C31 C32 -35.9(4) no
C29 Fe1 C31 C32 -79.6(5) no
C30 Fe1 C31 C32 -117.0(6) no
C28 Fe1 C29 C30 -117.5(6) no
C31 Fe1 C29 C30 -38.1(4) no
C32 Fe1 C29 C30 -80.5(4) no
P1 Fe1 C32 C28 119.5(4) no
P2 Fe1 C32 C28 28.6(5) no
P3 Fe1 C32 C28 -142.2(3) no
C29 Fe1 C32 C28 -38.3(4) no
C30 Fe1 C32 C28 -81.7(4) no
C31 Fe1 C32 C28 -120.8(6) no
P1 Fe1 C32 C31 -119.7(4) no
P2 Fe1 C32 C31 149.4(4) no
P3 Fe1 C32 C31 -21.4(5) no
C28 Fe1 C32 C31 120.8(6) no
C29 Fe1 C32 C31 82.5(5) no
C30 Fe1 C32 C31 39.1(4) no
C31 Fe1 C28 C32 36.1(4) no
C29 Fe1 C30 C31 -118.4(6) no
C32 Fe1 C30 C31 -37.7(4) no
C30 Fe1 C29 C28 117.5(6) no
C31 Fe1 C29 C28 79.5(4) no
C32 Fe1 C29 C28 37.1(4) no
P1 Fe1 C31 C30 -172.7(4) no
P1 Fe1 C29 C28 -17.1(6) no
P2 Fe1 C29 C28 -99.1(4) no
P3 Fe1 C29 C28 163.8(3) no
C30 Fe1 C28 C32 80.1(4) no
C28 Fe1 C30 C29 38.4(4) no
C31 Fe1 C30 C29 118.4(6) no
P1 Fe1 C29 C30 -134.6(4) no
P2 Fe1 C29 C30 143.4(4) no
P3 Fe1 C29 C30 46.3(4) no
C28 Fe1 C30 C31 -80.0(5) no
P3 Fe1 C30 C29 -139.5(4) no
P3 Fe1 C31 C30 -78.8(4) no
C30 Fe1 C28 C29 -38.0(4) no
C32 Fe1 C30 C29 80.7(4) no
P1 Fe1 C28 C29 171.5(3) no
P1 Fe1 C30 C29 133.4(4) no
P2 Fe1 C30 C29 -44.1(4) no
C29 Fe1 C28 C32 118.1(6) no
P2 Fe1 C28 C29 83.1(4) no
P3 Fe1 C28 C29 -33.3(7) no
C31 Fe1 C28 C29 -82.1(4) no
P1 Fe1 C30 C31 15.0(8) no
P2 Fe1 C30 C31 -162.5(4) no
P3 Fe1 C30 C31 102.1(4) no
P2 Fe1 C31 C30 41.0(8) no
C32 Fe1 C28 C29 -118.1(6) no
P1 Fe1 C28 C32 -70.4(4) no
P2 Fe1 C28 C32 -158.7(4) no
P3 Fe1 C28 C32 84.8(6) no
C1 P1 C4 C9 28.5(6) no
C1 P1 C4 C5 -156.6(5) no
C10 P1 C4 C5 94.8(6) no
Fe1 P1 C4 C9 152.6(5) no
C10 P1 C4 C9 -80.1(6) no
C4 P1 C10 C15 123.2(6) no
Fe1 P1 C4 C5 -32.4(6) no
Fe1 P1 C10 C11 76.7(6) no
C1 P1 C10 C11 -162.0(6) no
C10 P1 C1 C2 -85.7(4) no
C4 P1 C1 C2 171.1(4) no
C1 P1 C10 C15 16.9(7) no
Fe1 P1 C10 C15 -104.4(6) no
C4 P1 C10 C11 -55.7(6) no
Fe1 P1 C1 C2 38.8(4) no
C16 P2 C22 C23 -56.5(6) no
Fe1 P2 C22 C27 -95.2(5) no
C2 P2 C22 C23 -161.1(5) no
Fe1 P2 C16 C17 58.9(5) no
C2 P2 C16 C21 117.3(6) no
C22 P2 C16 C21 4.0(6) no
Fe1 P2 C16 C21 -124.9(5) no
Fe1 P2 C2 C1 28.9(5) no
C2 P2 C22 C27 28.3(6) no
C22 P2 C2 C3 37.6(6) no
C22 P2 C16 C17 -172.2(5) no
Fe1 P2 C2 C3 163.3(5) no
Fe1 P2 C22 C23 75.3(5) no
C16 P2 C22 C27 133.0(5) no
C16 P2 C2 C1 153.1(5) no
C22 P2 C2 C1 -96.8(5) no
C16 P2 C2 C3 -72.5(6) no
C2 P2 C16 C17 -58.8(5) no
Fe1 P3 O1 C33 159.7(5) no
O2 P3 O3 C35 -46.8(5) no
O1 P3 O3 C35 -158.1(5) no
Fe1 P3 O3 C35 77.0(5) no
Fe1 P3 O2 C34 -179.9(4) no
O3 P3 O2 C34 -50.6(5) no
O3 P3 O1 C33 31.2(6) no
O1 P3 O2 C34 53.6(5) no
O2 P3 O1 C33 -75.7(6) no
P1 C1 C2 P2 -41.8(5) no
P1 C1 C2 C3 -178.2(4) no
P1 C4 C5 C6 -175.1(5) no
C5 C4 C9 C8 0.2(10) no
C9 C4 C5 C6 -0.1(10) no
P1 C4 C9 C8 175.2(6) no
C4 C5 C6 C7 0.5(10) no
C5 C6 C7 C8 -1.0(11) no
C6 C7 C8 C9 1.2(12) no
C7 C8 C9 C4 -0.8(11) no
C11 C10 C15 C14 -1.3(11) no
C15 C10 C11 C12 2.5(11) no
P1 C10 C11 C12 -178.5(6) no
P1 C10 C15 C14 179.8(6) no
C10 C11 C12 C13 -2.8(12) no
C11 C12 C13 C14 1.7(12) no
C12 C13 C14 C15 -0.6(13) no
C13 C14 C15 C10 0.4(12) no
P2 C16 C21 C20 -177.0(5) no
C17 C16 C21 C20 -0.7(9) no
P2 C16 C17 C18 175.4(5) no
C21 C16 C17 C18 -1.2(9) no
C16 C17 C18 C19 2.4(10) no
C17 C18 C19 C20 -1.7(10) no
C18 C19 C20 C21 -0.1(10) no
C19 C20 C21 C16 1.3(10) no
C23 C22 C27 C26 0.3(10) no
P2 C22 C27 C26 170.8(5) no
P2 C22 C23 C24 -171.5(5) no
C27 C22 C23 C24 -0.7(10) no
C22 C23 C24 C25 0.0(10) no
C23 C24 C25 C26 1.2(10) no
C24 C25 C26 C27 -1.6(10) no
C25 C26 C27 C22 0.9(10) no
C32 C28 C29 Fe1 -60.9(5) no
C29 C28 C32 Fe1 59.4(5) no
C29 C28 C32 C31 -0.2(9) no
Fe1 C28 C29 C30 61.8(5) no
C32 C28 C29 C30 0.9(8) no
Fe1 C28 C32 C31 -59.7(5) no
C28 C29 C30 C31 -1.2(8) no
C28 C29 C30 Fe1 -62.3(5) no
Fe1 C29 C30 C31 61.1(5) no
C29 C30 C31 C32 1.1(8) no
C29 C30 C31 Fe1 -60.3(5) no
Fe1 C30 C31 C32 61.3(5) no
C30 C31 C32 Fe1 -60.1(5) no
C30 C31 C32 C28 -0.5(9) no
Fe1 C31 C32 C28 59.6(5) no
